data_4063983
loop_
_publ_author_name
'Pinkas, Ji\<r\'i'
'C\'isa\<rov\'a, Ivana'
'Hor\'a\<cek, Michal'
'Kubi\<sta, Ji\<r\'i'
'Mach, Karel'

_publ_section_title
;
 Reactions of Hydrogen Sulfide with Singly and Doubly Tucked-in
 Titanocenes
;
_journal_issue 5
_journal_name_full Organometallics
_journal_page_first 1034
_journal_paper_doi 10.1021/om1010726
_journal_volume 30
_journal_year 2011
_chemical_compound_source 'synthesized by the authors'
_chemical_formula_moiety 'C20 H32 S2 Ti'
_chemical_formula_sum 'C20 H32 S2 Ti'
_chemical_formula_weight 384.48
_chemical_name_systematic
; 
 ? 
;
_space_group_IT_number 46
_symmetry_cell_setting orthorhombic
_symmetry_space_group_name_Hall 'I 2 -2a'
_symmetry_space_group_name_H-M 'I m a 2'
_atom_sites_solution_hydrogens geom
_atom_sites_solution_primary direct
_atom_sites_solution_secondary difmap
_audit_creation_method SHELXL-97
_cell_angle_alpha 90.00
_cell_angle_beta 90.00
_cell_angle_gamma 90.00
_cell_formula_units_Z 8
_cell_length_a 29.5495(2)
_cell_length_b 16.3542(5)
_cell_length_c 8.1155(9)
_cell_measurement_reflns_used 2531
_cell_measurement_temperature 150(2)
_cell_measurement_theta_max 27.48
_cell_measurement_theta_min 1
_cell_volume 3921.9(5)
_computing_cell_refinement 'COLLECT and DENZO'
_computing_data_collection 'COLLECT (Hooft, 1998) and DENZO (Otwinowski & Minor, 1997)'
_computing_data_reduction 'COLLECT and DENZO'
_computing_structure_refinement 'SHELXL-97 (Sheldrick, 1997)'
_computing_structure_solution 'SIR92 (Altomare et al., 1994)'
_diffrn_ambient_temperature 150(2)
_diffrn_detector_area_resol_mean 9.091
_diffrn_measured_fraction_theta_full 0.995
_diffrn_measured_fraction_theta_max 0.995
_diffrn_measurement_device_type 'Nonius KappaCCD area detector'
_diffrn_measurement_method '\f and \w scans to fill the Ewald sphere'
_diffrn_radiation_monochromator graphite
_diffrn_radiation_source 'fine-focus sealed tube'
_diffrn_radiation_type MoK\a
_diffrn_radiation_wavelength 0.71073
_diffrn_reflns_av_R_equivalents 0.0430
_diffrn_reflns_av_sigmaI/netI 0.0185
_diffrn_reflns_limit_h_max 38
_diffrn_reflns_limit_h_min -38
_diffrn_reflns_limit_k_max 21
_diffrn_reflns_limit_k_min -21
_diffrn_reflns_limit_l_max 10
_diffrn_reflns_limit_l_min -10
_diffrn_reflns_number 33644
_diffrn_reflns_theta_full 27.46
_diffrn_reflns_theta_max 27.46
_diffrn_reflns_theta_min 1.42
_diffrn_standards_number 0
_exptl_absorpt_coefficient_mu 0.647
_exptl_absorpt_correction_type none
_exptl_crystal_colour red
_exptl_crystal_density_diffrn 1.302
_exptl_crystal_density_method 'not measured'
_exptl_crystal_description prism
_exptl_crystal_F_000 1648
_exptl_crystal_size_max 0.5
_exptl_crystal_size_mid 0.4
_exptl_crystal_size_min 0.4
_refine_diff_density_max 0.227
_refine_diff_density_min -0.298
_refine_diff_density_rms 0.044
_refine_ls_abs_structure_details 'Flack H D (1983), Acta Cryst. A39, 876-881'
_refine_ls_abs_structure_Flack 0.0(16)
_refine_ls_extinction_method none
_refine_ls_goodness_of_fit_ref 1.065
_refine_ls_hydrogen_treatment constr
_refine_ls_matrix_type full
_refine_ls_number_parameters 228
_refine_ls_number_reflns 4423
_refine_ls_number_restraints 1
_refine_ls_restrained_S_all 1.065
_refine_ls_R_factor_all 0.0353
_refine_ls_R_factor_gt 0.0306
_refine_ls_shift/su_max 0.001
_refine_ls_shift/su_mean 0.000
_refine_ls_structure_factor_coef Fsqd
_refine_ls_weighting_details 'calc w=1/[\s^2^(Fo^2^)+(0.0365P)^2^+3.4391P] where P=(Fo^2^+2Fc^2^)/3'
_refine_ls_weighting_scheme calc
_refine_ls_wR_factor_gt 0.0784
_refine_ls_wR_factor_ref 0.0809
_reflns_number_gt 3964
_reflns_number_total 4423
_reflns_threshold_expression I>2\s(I)
_cod_data_source_file om1010726_si_002.cif
_cod_data_source_block structure_1a_cp2tibtmsah2s-mach-2
_cod_database_code 4063983

loop_
_symmetry_equiv_pos_as_xyz
'x, y, z'
'-x, -y, z'
'-x+1/2, y, z'
'x+1/2, -y, z'
'x+1/2, y+1/2, z+1/2'
'-x+1/2, -y+1/2, z+1/2'
'-x+1, y+1/2, z+1/2'
'x+1, -y+1/2, z+1/2'

loop_
_atom_site_label
_atom_site_type_symbol
_atom_site_fract_x
_atom_site_fract_y
_atom_site_fract_z
_atom_site_U_iso_or_equiv
_atom_site_adp_type
_atom_site_occupancy
_atom_site_symmetry_multiplicity
_atom_site_calc_flag
_atom_site_refinement_flags
Ti1 Ti 0.0000 0.5000 0.45783(5) 0.01494(14) Uani 1 2 d S
Ti2 Ti 0.2500 0.49970(2) 1.00455(5) 0.01503(14) Uani 1 2 d S
S1 S 0.060127(19) 0.49926(3) 0.65777(7) 0.03167(17) Uani 1 1 d .
H1 H 0.0564 0.4263 0.7090 0.038 Uiso 1 1 d R
S2 S 0.189427(18) 0.49705(3) 1.20318(7) 0.03004(16) Uani 1 1 d .
H2 H 0.1901 0.4269 1.2295 0.036 Uiso 1 1 d R
C1 C 0.01924(7) 0.40027(11) 0.2465(3) 0.0242(4) Uani 1 1 d .
C2 C 0.03769(7) 0.37070(11) 0.3955(3) 0.0244(4) Uani 1 1 d .
C3 C 0.00129(7) 0.35177(12) 0.5030(3) 0.0238(4) Uani 1 1 d .
C4 C -0.03944(7) 0.36812(11) 0.4173(3) 0.0231(4) Uani 1 1 d .
C5 C -0.02851(6) 0.39906(11) 0.2605(2) 0.0225(4) Uani 1 1 d .
C6 C 0.04451(9) 0.40767(14) 0.0873(3) 0.0412(6) Uani 1 1 d .
H6A H 0.0744 0.4315 0.1081 0.062 Uiso 1 1 calc R
H6B H 0.0276 0.4430 0.0117 0.062 Uiso 1 1 calc R
H6C H 0.0481 0.3534 0.0379 0.062 Uiso 1 1 calc R
C7 C 0.08691(8) 0.34992(15) 0.4174(4) 0.0432(6) Uani 1 1 d .
H7A H 0.0940 0.3001 0.3555 0.065 Uiso 1 1 calc R
H7B H 0.0933 0.3410 0.5346 0.065 Uiso 1 1 calc R
H7C H 0.1056 0.3951 0.3764 0.065 Uiso 1 1 calc R
C8 C 0.00447(8) 0.31207(14) 0.6700(3) 0.0389(6) Uani 1 1 d .
H8A H -0.0140 0.3427 0.7490 0.058 Uiso 1 1 calc R
H8B H 0.0361 0.3119 0.7066 0.058 Uiso 1 1 calc R
H8C H -0.0066 0.2557 0.6631 0.058 Uiso 1 1 calc R
C9 C -0.08585(8) 0.34173(14) 0.4694(3) 0.0394(6) Uani 1 1 d .
H9A H -0.1079 0.3840 0.4393 0.059 Uiso 1 1 calc R
H9B H -0.0864 0.3335 0.5890 0.059 Uiso 1 1 calc R
H9C H -0.0937 0.2904 0.4139 0.059 Uiso 1 1 calc R
C10 C -0.06272(8) 0.40425(13) 0.1241(3) 0.0393(6) Uani 1 1 d .
H10A H -0.0752 0.3498 0.1024 0.059 Uiso 1 1 calc R
H10B H -0.0481 0.4251 0.0242 0.059 Uiso 1 1 calc R
H10C H -0.0872 0.4413 0.1568 0.059 Uiso 1 1 calc R
C11 C 0.2500 0.35042(16) 1.0326(4) 0.0284(6) Uani 1 2 d S
C12 C 0.21140(7) 0.37069(12) 0.9383(3) 0.0260(4) Uani 1 1 d .
C13 C 0.22601(6) 0.40559(11) 0.7880(3) 0.0218(4) Uani 1 1 d .
C14 C 0.2500 0.3054(2) 1.1946(5) 0.0529(10) Uani 1 2 d S
H14A H 0.2308 0.3345 1.2736 0.079 Uiso 0.50 1 calc PR
H14B H 0.2810 0.3025 1.2375 0.079 Uiso 0.50 1 calc PR
H14C H 0.2383 0.2500 1.1782 0.079 Uiso 0.50 1 calc PR
C15 C 0.16335(8) 0.34551(17) 0.9693(4) 0.0525(8) Uani 1 1 d .
H15A H 0.1430 0.3907 0.9406 0.079 Uiso 1 1 calc R
H15B H 0.1596 0.3317 1.0860 0.079 Uiso 1 1 calc R
H15C H 0.1561 0.2977 0.9015 0.079 Uiso 1 1 calc R
C16 C 0.19540(9) 0.41605(14) 0.6426(3) 0.0410(6) Uani 1 1 d .
H16A H 0.2127 0.4382 0.5497 0.061 Uiso 1 1 calc R
H16B H 0.1709 0.4539 0.6710 0.061 Uiso 1 1 calc R
H16C H 0.1826 0.3629 0.6119 0.061 Uiso 1 1 calc R
C17 C 0.27395(6) 0.64404(11) 1.0335(3) 0.0210(4) Uani 1 1 d .
C18 C 0.28879(6) 0.61383(11) 0.8790(3) 0.0208(4) Uani 1 1 d .
C19 C 0.2500 0.59958(15) 0.7812(3) 0.0201(5) Uani 1 2 d S
C20 C 0.30363(7) 0.68519(12) 1.1590(3) 0.0338(5) Uani 1 1 d .
H20A H 0.3332 0.6579 1.1622 0.051 Uiso 1 1 calc R
H20B H 0.2894 0.6817 1.2678 0.051 Uiso 1 1 calc R
H20C H 0.3077 0.7427 1.1289 0.051 Uiso 1 1 calc R
C21 C 0.33731(6) 0.61090(12) 0.8248(3) 0.0310(5) Uani 1 1 d .
H21A H 0.3503 0.6660 0.8291 0.046 Uiso 1 1 calc R
H21B H 0.3390 0.5901 0.7117 0.046 Uiso 1 1 calc R
H21C H 0.3544 0.5747 0.8982 0.046 Uiso 1 1 calc R
C22 C 0.2500 0.59366(18) 0.5954(4) 0.0342(7) Uani 1 2 d S
H22A H 0.2462 0.6483 0.5480 0.051 Uiso 0.50 1 calc PR
H22B H 0.2250 0.5585 0.5596 0.051 Uiso 0.50 1 calc PR
H22C H 0.2788 0.5703 0.5580 0.051 Uiso 0.50 1 calc PR

loop_
_atom_site_aniso_label
_atom_site_aniso_U_11
_atom_site_aniso_U_22
_atom_site_aniso_U_33
_atom_site_aniso_U_23
_atom_site_aniso_U_13
_atom_site_aniso_U_12
Ti1 0.0154(2) 0.0140(2) 0.0154(3) 0.000 0.000 -0.00030(15)
Ti2 0.0155(2) 0.0149(2) 0.0147(3) 0.00025(15) 0.000 0.000
S1 0.0308(3) 0.0367(3) 0.0275(4) 0.0013(2) -0.0129(2) -0.00201(19)
S2 0.0283(3) 0.0374(3) 0.0244(4) 0.0026(2) 0.00969(19) 0.00044(19)
C1 0.0291(10) 0.0183(9) 0.0251(10) -0.0047(7) 0.0032(8) -0.0001(7)
C2 0.0212(10) 0.0196(9) 0.0326(11) -0.0060(8) -0.0021(8) 0.0043(7)
C3 0.0360(11) 0.0132(8) 0.0222(10) 0.0009(7) -0.0022(8) 0.0008(7)
C4 0.0223(9) 0.0198(9) 0.0271(11) -0.0068(8) 0.0042(7) -0.0035(7)
C5 0.0270(9) 0.0161(9) 0.0244(10) -0.0039(7) -0.0051(8) 0.0015(7)
C6 0.0561(14) 0.0295(11) 0.0379(14) -0.0052(10) 0.0234(11) -0.0013(10)
C7 0.0254(11) 0.0424(13) 0.0616(17) -0.0168(12) -0.0097(11) 0.0128(9)
C8 0.0663(16) 0.0240(10) 0.0263(12) 0.0061(9) -0.0062(10) -0.0010(9)
C9 0.0325(12) 0.0335(12) 0.0521(15) -0.0130(10) 0.0125(11) -0.0136(9)
C10 0.0504(14) 0.0275(11) 0.0401(14) -0.0053(10) -0.0221(11) 0.0028(9)
C11 0.0470(18) 0.0162(12) 0.0220(15) 0.0009(11) 0.000 0.000
C12 0.0244(10) 0.0212(9) 0.0325(11) -0.0069(8) 0.0074(8) -0.0059(7)
C13 0.0235(9) 0.0179(8) 0.0238(10) -0.0043(7) -0.0040(8) 0.0005(7)
C14 0.099(3) 0.0251(16) 0.0342(19) 0.0100(14) 0.000 0.000
C15 0.0351(13) 0.0523(15) 0.0701(19) -0.0277(14) 0.0219(13) -0.0251(11)
C16 0.0489(13) 0.0306(11) 0.0433(15) -0.0093(10) -0.0261(11) 0.0030(10)
C17 0.0209(9) 0.0173(8) 0.0248(10) 0.0005(7) -0.0015(7) -0.0010(7)
C18 0.0196(9) 0.0188(8) 0.0240(10) 0.0028(7) 0.0030(7) -0.0004(7)
C19 0.0258(13) 0.0169(11) 0.0175(13) 0.0023(9) 0.000 0.000
C20 0.0379(11) 0.0243(9) 0.0392(13) -0.0039(9) -0.0154(9) -0.0065(9)
C21 0.0226(10) 0.0292(10) 0.0412(13) 0.0066(9) 0.0093(9) -0.0005(8)
C22 0.057(2) 0.0264(15) 0.0189(15) -0.0008(11) 0.000 0.000

loop_
_atom_type_symbol
_atom_type_description
_atom_type_scat_dispersion_real
_atom_type_scat_dispersion_imag
_atom_type_scat_source
C C 0.0033 0.0016 'International Tables Vol C Tables 4.2.6.8 and 6.1.1.4'
H H 0.0000 0.0000 'International Tables Vol C Tables 4.2.6.8 and 6.1.1.4'
S S 0.1246 0.1234 'International Tables Vol C Tables 4.2.6.8 and 6.1.1.4'
Ti Ti 0.2776 0.4457 'International Tables Vol C Tables 4.2.6.8 and 6.1.1.4'

loop_
_geom_angle_atom_site_label_1
_geom_angle_atom_site_label_2
_geom_angle_atom_site_label_3
_geom_angle
_geom_angle_site_symmetry_1
_geom_angle_site_symmetry_3
S1 Ti1 S1 95.19(3) . 2_565
S1 Ti1 C1 107.41(5) . .
S1 Ti1 C1 130.61(5) 2_565 .
S1 Ti1 C1 130.62(5) . 2_565
S1 Ti1 C1 107.41(5) 2_565 2_565
C1 Ti1 C1 90.41(10) . 2_565
S1 Ti1 C2 78.39(5) . .
S1 Ti1 C2 118.73(5) 2_565 .
C1 Ti1 C2 33.65(7) . .
C1 Ti1 C2 122.72(8) 2_565 .
S1 Ti1 C2 118.73(5) . 2_565
S1 Ti1 C2 78.39(5) 2_565 2_565
C1 Ti1 C2 122.72(8) . 2_565
C1 Ti1 C2 33.65(7) 2_565 2_565
C2 Ti1 C2 156.09(11) . 2_565
S1 Ti1 C5 100.97(5) . 2_565
S1 Ti1 C5 133.75(4) 2_565 2_565
C1 Ti1 C5 84.87(7) . 2_565
C1 Ti1 C5 33.70(7) 2_565 2_565
C2 Ti1 C5 106.92(7) . 2_565
C2 Ti1 C5 55.81(6) 2_565 2_565
S1 Ti1 C5 133.75(4) . .
S1 Ti1 C5 100.97(5) 2_565 .
C1 Ti1 C5 33.70(7) . .
C1 Ti1 C5 84.86(7) 2_565 .
C2 Ti1 C5 55.81(6) . .
C2 Ti1 C5 106.92(7) 2_565 .
C5 Ti1 C5 98.33(10) 2_565 .
S1 Ti1 C3 85.16(5) . 2_565
S1 Ti1 C3 83.26(5) 2_565 2_565
C1 Ti1 C3 140.49(7) . 2_565
C1 Ti1 C3 55.90(7) 2_565 2_565
C2 Ti1 C3 153.36(6) . 2_565
C2 Ti1 C3 33.70(7) 2_565 2_565
C5 Ti1 C3 55.73(7) 2_565 2_565
C5 Ti1 C3 139.35(7) . 2_565
S1 Ti1 C3 83.26(5) . .
S1 Ti1 C3 85.16(5) 2_565 .
C1 Ti1 C3 55.90(7) . .
C1 Ti1 C3 140.49(7) 2_565 .
C2 Ti1 C3 33.71(7) . .
C2 Ti1 C3 153.36(6) 2_565 .
C5 Ti1 C3 139.35(7) 2_565 .
C5 Ti1 C3 55.73(7) . .
C3 Ti1 C3 162.80(10) 2_565 .
S1 Ti1 C4 115.68(5) . .
S1 Ti1 C4 75.30(5) 2_565 .
C1 Ti1 C4 55.39(6) . .
C1 Ti1 C4 112.36(7) 2_565 .
C2 Ti1 C4 55.42(7) . .
C2 Ti1 C4 120.82(7) 2_565 .
C5 Ti1 C4 131.50(7) 2_565 .
C5 Ti1 C4 33.21(7) . .
C3 Ti1 C4 150.99(6) 2_565 .
C3 Ti1 C4 33.41(6) . .
S1 Ti1 C4 75.30(5) . 2_565
S1 Ti1 C4 115.68(5) 2_565 2_565
C1 Ti1 C4 112.36(7) . 2_565
C1 Ti1 C4 55.39(6) 2_565 2_565
C2 Ti1 C4 120.82(7) . 2_565
C2 Ti1 C4 55.42(7) 2_565 2_565
C5 Ti1 C4 33.21(7) 2_565 2_565
C5 Ti1 C4 131.50(7) . 2_565
C3 Ti1 C4 33.41(6) 2_565 2_565
C3 Ti1 C4 151.00(6) . 2_565
C4 Ti1 C4 164.70(10) . 2_565
S2 Ti2 S2 95.97(3) 3 .
S2 Ti2 C18 86.77(5) 3 .
S2 Ti2 C18 130.44(5) . .
S2 Ti2 C18 130.44(5) 3 3
S2 Ti2 C18 86.77(5) . 3
C18 Ti2 C18 56.65(9) . 3
S2 Ti2 C19 120.60(4) 3 .
S2 Ti2 C19 120.60(4) . .
C18 Ti2 C19 33.84(6) . .
C18 Ti2 C19 33.84(6) 3 .
S2 Ti2 C13 104.75(5) 3 3
S2 Ti2 C13 133.31(5) . 3
C18 Ti2 C13 92.62(7) . 3
C18 Ti2 C13 108.74(8) 3 3
C19 Ti2 C13 83.54(8) . 3
S2 Ti2 C13 133.32(5) 3 .
S2 Ti2 C13 104.74(5) . .
C18 Ti2 C13 108.74(8) . .
C18 Ti2 C13 92.62(7) 3 .
C19 Ti2 C13 83.54(8) . .
C13 Ti2 C13 33.76(9) 3 .
S2 Ti2 C11 85.41(5) 3 .
S2 Ti2 C11 85.41(5) . .
C18 Ti2 C11 143.95(7) . .
C18 Ti2 C11 143.95(7) 3 .
C19 Ti2 C11 137.36(10) . .
C13 Ti2 C11 55.88(8) 3 .
C13 Ti2 C11 55.88(8) . .
S2 Ti2 C12 118.41(6) 3 .
S2 Ti2 C12 77.65(5) . .
C18 Ti2 C12 142.29(9) . .
C18 Ti2 C12 110.53(8) 3 .
C19 Ti2 C12 114.34(9) . .
C13 Ti2 C12 55.67(6) 3 .
C13 Ti2 C12 33.54(7) . .
C11 Ti2 C12 33.46(7) . .
S2 Ti2 C12 77.65(5) 3 3
S2 Ti2 C12 118.41(6) . 3
C18 Ti2 C12 110.53(8) . 3
C18 Ti2 C12 142.29(9) 3 3
C19 Ti2 C12 114.34(8) . 3
C13 Ti2 C12 33.54(7) 3 3
C13 Ti2 C12 55.67(6) . 3
C11 Ti2 C12 33.46(7) . 3
C12 Ti2 C12 55.30(9) . 3
S2 Ti2 C17 99.56(5) 3 3
S2 Ti2 C17 75.01(5) . 3
C18 Ti2 C17 55.87(6) . 3
C18 Ti2 C17 33.65(6) 3 3
C19 Ti2 C17 55.39(7) . 3
C13 Ti2 C17 138.81(8) 3 3
C13 Ti2 C17 125.91(7) . 3
C11 Ti2 C17 160.16(6) . 3
C12 Ti2 C17 134.96(7) . 3
C12 Ti2 C17 166.38(7) 3 3
S2 Ti2 C17 75.01(5) 3 .
S2 Ti2 C17 99.57(5) . .
C18 Ti2 C17 33.65(6) . .
C18 Ti2 C17 55.87(6) 3 .
C19 Ti2 C17 55.39(7) . .
C13 Ti2 C17 125.91(7) 3 .
C13 Ti2 C17 138.81(8) . .
C11 Ti2 C17 160.16(6) . .
C12 Ti2 C17 166.39(7) . .
C12 Ti2 C17 134.95(7) 3 .
C17 Ti2 C17 33.22(8) 3 .
Ti1 S1 H1 99.3 . .
Ti2 S2 H2 97.4 . .
C2 C1 C5 108.16(16) . .
C2 C1 C6 125.0(2) . .
C5 C1 C6 124.55(19) . .
C2 C1 Ti1 73.52(11) . .
C5 C1 Ti1 73.75(10) . .
C6 C1 Ti1 132.10(14) . .
C1 C2 C3 107.98(17) . .
C1 C2 C7 123.5(2) . .
C3 C2 C7 127.6(2) . .
C1 C2 Ti1 72.83(11) . .
C3 C2 Ti1 73.50(11) . .
C7 C2 Ti1 127.73(14) . .
C4 C3 C2 107.50(19) . .
C4 C3 C8 125.23(19) . .
C2 C3 C8 126.89(19) . .
C4 C3 Ti1 74.13(11) . .
C2 C3 Ti1 72.79(10) . .
C8 C3 Ti1 124.19(14) . .
C5 C4 C3 108.50(17) . .
C5 C4 C9 124.7(2) . .
C3 C4 C9 125.8(2) . .
C5 C4 Ti1 72.46(10) . .
C3 C4 Ti1 72.46(11) . .
C9 C4 Ti1 130.15(13) . .
C4 C5 C1 107.83(16) . .
C4 C5 C10 122.16(19) . .
C1 C5 C10 127.70(19) . .
C4 C5 Ti1 74.33(11) . .
C1 C5 Ti1 72.54(10) . .
C10 C5 Ti1 132.49(13) . .
C1 C6 H6A 109.5 . .
C1 C6 H6B 109.5 . .
H6A C6 H6B 109.5 . .
C1 C6 H6C 109.5 . .
H6A C6 H6C 109.5 . .
H6B C6 H6C 109.5 . .
C2 C7 H7A 109.5 . .
C2 C7 H7B 109.5 . .
H7A C7 H7B 109.5 . .
C2 C7 H7C 109.5 . .
H7A C7 H7C 109.5 . .
H7B C7 H7C 109.5 . .
C3 C8 H8A 109.5 . .
C3 C8 H8B 109.5 . .
H8A C8 H8B 109.5 . .
C3 C8 H8C 109.5 . .
H8A C8 H8C 109.5 . .
H8B C8 H8C 109.5 . .
C4 C9 H9A 109.5 . .
C4 C9 H9B 109.5 . .
H9A C9 H9B 109.5 . .
C4 C9 H9C 109.5 . .
H9A C9 H9C 109.5 . .
H9B C9 H9C 109.5 . .
C5 C10 H10A 109.5 . .
C5 C10 H10B 109.5 . .
H10A C10 H10B 109.5 . .
C5 C10 H10C 109.5 . .
H10A C10 H10C 109.5 . .
H10B C10 H10C 109.5 . .
C12 C11 C12 107.6(3) . 3
C12 C11 C14 125.97(13) . .
C12 C11 C14 125.97(13) 3 .
C12 C11 Ti2 73.51(13) . .
C12 C11 Ti2 73.51(13) 3 .
C14 C11 Ti2 124.6(2) . .
C11 C12 C13 108.39(18) . .
C11 C12 C15 127.5(2) . .
C13 C12 C15 123.0(2) . .
C11 C12 Ti2 73.04(13) . .
C13 C12 Ti2 72.57(11) . .
C15 C12 Ti2 129.67(15) . .
C12 C13 C13 107.78(12) . 3
C12 C13 C16 122.79(19) . .
C13 C13 C16 127.18(13) 3 .
C12 C13 Ti2 73.89(11) . .
C13 C13 Ti2 73.12(4) 3 .
C16 C13 Ti2 132.15(13) . .
C11 C14 H14A 109.5 . .
C11 C14 H14B 109.5 . .
H14A C14 H14B 109.5 . .
C11 C14 H14C 109.5 . .
H14A C14 H14C 109.5 . .
H14B C14 H14C 109.5 . .
C12 C15 H15A 109.5 . .
C12 C15 H15B 109.5 . .
H15A C15 H15B 109.5 . .
C12 C15 H15C 109.5 . .
H15A C15 H15C 109.5 . .
H15B C15 H15C 109.5 . .
C13 C16 H16A 109.5 . .
C13 C16 H16B 109.5 . .
H16A C16 H16B 109.5 . .
C13 C16 H16C 109.5 . .
H16A C16 H16C 109.5 . .
H16B C16 H16C 109.5 . .
C17 C17 C18 108.03(11) 3 .
C17 C17 C20 125.69(12) 3 .
C18 C17 C20 125.10(18) . .
C17 C17 Ti2 73.39(4) 3 .
C18 C17 Ti2 70.86(10) . .
C20 C17 Ti2 131.14(13) . .
C19 C18 C17 107.65(17) . .
C19 C18 C21 127.24(19) . .
C17 C18 C21 124.48(18) . .
C19 C18 Ti2 74.01(12) . .
C17 C18 Ti2 75.49(11) . .
C21 C18 Ti2 123.53(13) . .
C18 C19 C18 108.4(2) 3 .
C18 C19 C22 124.81(12) 3 .
C18 C19 C22 124.80(12) . .
C18 C19 Ti2 72.14(12) 3 .
C18 C19 Ti2 72.14(12) . .
C22 C19 Ti2 134.30(19) . .
C17 C20 H20A 109.5 . .
C17 C20 H20B 109.5 . .
H20A C20 H20B 109.5 . .
C17 C20 H20C 109.5 . .
H20A C20 H20C 109.5 . .
H20B C20 H20C 109.5 . .
C18 C21 H21A 109.5 . .
C18 C21 H21B 109.5 . .
H21A C21 H21B 109.5 . .
C18 C21 H21C 109.5 . .
H21A C21 H21C 109.5 . .
H21B C21 H21C 109.5 . .
C19 C22 H22A 109.5 . .
C19 C22 H22B 109.5 . .
H22A C22 H22B 109.5 . .
C19 C22 H22C 109.5 . .
H22A C22 H22C 109.5 . .
H22B C22 H22C 109.5 . .

loop_
_geom_bond_atom_site_label_1
_geom_bond_atom_site_label_2
_geom_bond_distance
_geom_bond_site_symmetry_2
Ti1 S1 2.4062(6) .
Ti1 S1 2.4062(6) 2_565
Ti1 C1 2.4340(19) .
Ti1 C1 2.4340(19) 2_565
Ti1 C2 2.4429(18) .
Ti1 C2 2.4430(18) 2_565
Ti1 C5 2.4495(18) 2_565
Ti1 C5 2.4496(18) .
Ti1 C3 2.4521(19) 2_565
Ti1 C3 2.4521(19) .
Ti1 C4 2.4736(18) .
Ti1 C4 2.4736(18) 2_565
Ti2 S2 2.4091(6) 3
Ti2 S2 2.4092(6) .
Ti2 C18 2.4156(18) .
Ti2 C18 2.4156(18) 3
Ti2 C19 2.440(3) .
Ti2 C13 2.441(2) 3
Ti2 C13 2.441(2) .
Ti2 C11 2.452(3) .
Ti2 C12 2.4580(19) .
Ti2 C12 2.4581(19) 3
Ti2 C17 2.4755(18) 3
Ti2 C17 2.4755(18) .
S1 H1 1.2684 .
S2 H2 1.1669 .
C1 C2 1.412(3) .
C1 C5 1.416(3) .
C1 C6 1.497(3) .
C2 C3 1.419(3) .
C2 C7 1.504(3) .
C3 C4 1.416(3) .
C3 C8 1.506(3) .
C4 C5 1.407(3) .
C4 C9 1.499(3) .
C5 C10 1.501(3) .
C6 H6A 0.9800 .
C6 H6B 0.9800 .
C6 H6C 0.9800 .
C7 H7A 0.9800 .
C7 H7B 0.9800 .
C7 H7C 0.9800 .
C8 H8A 0.9800 .
C8 H8B 0.9800 .
C8 H8C 0.9800 .
C9 H9A 0.9800 .
C9 H9B 0.9800 .
C9 H9C 0.9800 .
C10 H10A 0.9800 .
C10 H10B 0.9800 .
C10 H10C 0.9800 .
C11 C12 1.413(3) .
C11 C12 1.413(3) 3
C11 C14 1.507(4) .
C12 C13 1.414(3) .
C12 C15 1.500(3) .
C13 C13 1.418(4) 3
C13 C16 1.497(3) .
C14 H14A 0.9800 .
C14 H14B 0.9800 .
C14 H14C 0.9800 .
C15 H15A 0.9800 .
C15 H15B 0.9800 .
C15 H15C 0.9800 .
C16 H16A 0.9800 .
C16 H16B 0.9800 .
C16 H16C 0.9800 .
C17 C17 1.415(4) 3
C17 C18 1.417(3) .
C17 C20 1.503(3) .
C18 C19 1.413(2) .
C18 C21 1.501(3) .
C19 C18 1.413(2) 3
C19 C22 1.512(4) .
C20 H20A 0.9800 .
C20 H20B 0.9800 .
C20 H20C 0.9800 .
C21 H21A 0.9800 .
C21 H21B 0.9800 .
C21 H21C 0.9800 .
C22 H22A 0.9800 .
C22 H22B 0.9800 .
C22 H22C 0.9800 .
